data_4075700
loop_
_publ_author_name
'Wang, Jian-Qiang'
'Hou, Xiufeng'
'Weng, Linhong'
'Jin, Guo-Xin'

_publ_section_title
;
 Synthesis and Structure of Heterometallic Clusters (IrCo2, IrFe)
 Containing Bridging 1,2-Dicarba-closo-dodecaborane-1,2-dichalocogenolato
 Ligands
;
_journal_issue 5
_journal_name_full Organometallics
_journal_page_first 826
_journal_paper_doi 10.1021/om049185z
_journal_volume 24
_journal_year 2005
_chemical_formula_sum 'C17 H25 B10 Co2 Ir O5 S2'
_chemical_formula_weight 791.65
_chemical_name_systematic
; 
 ? 
;
_space_group_IT_number 61
_symmetry_cell_setting orthorhombic
_symmetry_space_group_name_Hall '-P 2ac 2ab'
_symmetry_space_group_name_H-M 'P b c a'
_atom_sites_solution_hydrogens geom
_atom_sites_solution_primary direct
_atom_sites_solution_secondary difmap
_audit_creation_method SHELXL-97
_cell_angle_alpha 90.00
_cell_angle_beta 90.00
_cell_angle_gamma 90.00
_cell_formula_units_Z 8
_cell_length_a 10.146(3)
_cell_length_b 15.736(5)
_cell_length_c 34.459(12)
_cell_measurement_temperature 298(2)
_cell_volume 5502(3)
_computing_structure_refinement 'SHELXL-97 (Sheldrick, 1997)'
_computing_structure_solution 'SHELXS-97 (Sheldrick, 1990)'
_diffrn_ambient_temperature 298(2)
_diffrn_measured_fraction_theta_full 0.998
_diffrn_measured_fraction_theta_max 0.998
_diffrn_radiation_monochromator graphite
_diffrn_radiation_source 'fine-focus sealed tube'
_diffrn_radiation_type MoK\a
_diffrn_radiation_wavelength 0.71073
_diffrn_reflns_av_R_equivalents 0.0481
_diffrn_reflns_av_sigmaI/netI 0.0413
_diffrn_reflns_limit_h_max 11
_diffrn_reflns_limit_h_min -12
_diffrn_reflns_limit_k_max 18
_diffrn_reflns_limit_k_min -17
_diffrn_reflns_limit_l_max 25
_diffrn_reflns_limit_l_min -40
_diffrn_reflns_number 20775
_diffrn_reflns_theta_full 25.01
_diffrn_reflns_theta_max 25.01
_diffrn_reflns_theta_min 1.18
_exptl_absorpt_coefficient_mu 6.198
_exptl_absorpt_correction_T_max 0.4566
_exptl_absorpt_correction_T_min 0.3703
_exptl_crystal_density_diffrn 1.912
_exptl_crystal_density_method 'not measured'
_exptl_crystal_F_000 3040
_exptl_crystal_size_max 0.20
_exptl_crystal_size_mid 0.20
_exptl_crystal_size_min 0.15
_refine_diff_density_max 1.637
_refine_diff_density_min -0.596
_refine_diff_density_rms 0.160
_refine_ls_extinction_coef 0.00085(6)
_refine_ls_extinction_expression Fc^*^=kFc[1+0.001xFc^2^\l^3^/sin(2\q)]^-1/4^
_refine_ls_extinction_method SHELXL
_refine_ls_goodness_of_fit_ref 1.208
_refine_ls_hydrogen_treatment mixed
_refine_ls_matrix_type full
_refine_ls_number_parameters 350
_refine_ls_number_reflns 4839
_refine_ls_number_restraints 0
_refine_ls_restrained_S_all 1.208
_refine_ls_R_factor_all 0.0491
_refine_ls_R_factor_gt 0.0381
_refine_ls_shift/su_max 0.002
_refine_ls_shift/su_mean 0.000
_refine_ls_structure_factor_coef Fsqd
_refine_ls_weighting_details 'calc w=1/[\s^2^(Fo^2^)+(0.0473P)^2^+0.0000P] where P=(Fo^2^+2Fc^2^)/3'
_refine_ls_weighting_scheme calc
_refine_ls_wR_factor_gt 0.0935
_refine_ls_wR_factor_ref 0.0986
_reflns_number_gt 4046
_reflns_number_total 4839
_reflns_threshold_expression >2sigma(I)
_cod_data_source_file om049185zsi20041020_014135.cif
_cod_data_source_block f40910b
_cod_depositor_comments
;
The following automatic conversions were performed:

'_symmetry_cell_setting' value 'Orthorhombic' changed to
'orthorhombic' according to
/home/saulius/struct/CIF-dictionaries/cif_core.dic dictionary named
'cif_core.dic' version 2.4.1 from 2010-06-29.

Automatic conversion script
Id: cif_fix_values 1715 2011-07-08 13:25:40Z adriana 
;
_cod_original_sg_symbol_H-M Pbca
_cod_database_code 4075700

loop_
_symmetry_equiv_pos_as_xyz
'x, y, z'
'-x+1/2, -y, z+1/2'
'-x, y+1/2, -z+1/2'
'x+1/2, -y+1/2, -z'
'-x, -y, -z'
'x-1/2, y, -z-1/2'
'x, -y-1/2, z-1/2'
'-x-1/2, y-1/2, z'

loop_
_atom_site_label
_atom_site_type_symbol
_atom_site_fract_x
_atom_site_fract_y
_atom_site_fract_z
_atom_site_U_iso_or_equiv
_atom_site_adp_type
_atom_site_occupancy
_atom_site_symmetry_multiplicity
_atom_site_calc_flag
_atom_site_refinement_flags
Ir1 Ir 0.89878(2) 0.434393(13) 0.129725(7) 0.03078(12) Uani 1 1 d .
Co1 Co 0.92162(8) 0.32451(5) 0.18554(3) 0.0341(2) Uani 1 1 d .
Co2 Co 1.10953(8) 0.41802(5) 0.17325(3) 0.0371(2) Uani 1 1 d .
S1 S 0.86206(14) 0.29040(9) 0.12393(4) 0.0309(3) Uani 1 1 d .
S2 S 1.11299(13) 0.41691(9) 0.10821(5) 0.0321(4) Uani 1 1 d .
C1 C 0.9928(7) 0.4138(4) 0.2163(2) 0.0447(17) Uani 1 1 d .
O1 O 0.9719(6) 0.4488(3) 0.24565(17) 0.0638(14) Uani 1 1 d .
C2 C 0.7616(7) 0.3144(4) 0.2069(2) 0.0448(16) Uani 1 1 d .
O2 O 0.6619(5) 0.3079(4) 0.22135(18) 0.0792(18) Uani 1 1 d .
C3 C 0.9929(6) 0.2372(4) 0.2108(2) 0.0463(17) Uani 1 1 d .
O3 O 1.0349(6) 0.1811(3) 0.22721(18) 0.0771(17) Uani 1 1 d .
C4 C 1.2427(7) 0.3528(4) 0.1898(2) 0.0472(17) Uani 1 1 d .
O4 O 1.3277(5) 0.3113(4) 0.19863(18) 0.0725(16) Uani 1 1 d .
C5 C 1.1860(8) 0.5197(5) 0.1844(2) 0.060(2) Uani 1 1 d .
O5 O 1.2330(8) 0.5811(3) 0.1930(2) 0.107(3) Uani 1 1 d .
C6 C 0.9921(5) 0.2509(3) 0.09341(17) 0.0292(13) Uani 1 1 d .
C7 C 1.1195(5) 0.3126(3) 0.08639(18) 0.0292(13) Uani 1 1 d .
C8 C 0.7625(6) 0.5300(4) 0.1564(2) 0.0468(17) Uani 1 1 d .
C9 C 0.6919(6) 0.4754(4) 0.1305(2) 0.0490(19) Uani 1 1 d .
C10 C 0.7447(7) 0.4889(4) 0.0918(2) 0.0480(17) Uani 1 1 d .
C11 C 0.8478(7) 0.5490(4) 0.0949(2) 0.0439(17) Uani 1 1 d .
C12 C 0.8590(8) 0.5732(4) 0.1340(2) 0.0444(18) Uani 1 1 d .
C13 C 0.7313(10) 0.5461(5) 0.1977(3) 0.083(3) Uani 1 1 d .
H13A H 0.8116 0.5507 0.2122 0.124 Uiso 1 1 calc R
H13B H 0.6796 0.4999 0.2077 0.124 Uiso 1 1 calc R
H13C H 0.6823 0.5980 0.1999 0.124 Uiso 1 1 calc R
C14 C 0.5724(8) 0.4236(5) 0.1396(4) 0.094(4) Uani 1 1 d .
H14A H 0.5650 0.4168 0.1672 0.141 Uiso 1 1 calc R
H14B H 0.5800 0.3688 0.1276 0.141 Uiso 1 1 calc R
H14C H 0.4953 0.4519 0.1299 0.141 Uiso 1 1 calc R
C15 C 0.6903(10) 0.4507(6) 0.0555(3) 0.097(4) Uani 1 1 d .
H15A H 0.6103 0.4794 0.0485 0.146 Uiso 1 1 calc R
H15B H 0.6723 0.3916 0.0597 0.146 Uiso 1 1 calc R
H15C H 0.7535 0.4567 0.0349 0.146 Uiso 1 1 calc R
C16 C 0.9245(9) 0.5856(6) 0.0619(3) 0.081(3) Uani 1 1 d .
H16A H 1.0165 0.5864 0.0684 0.122 Uiso 1 1 calc R
H16B H 0.8949 0.6425 0.0569 0.122 Uiso 1 1 calc R
H16C H 0.9114 0.5514 0.0392 0.122 Uiso 1 1 calc R
C17 C 0.9443(9) 0.6443(5) 0.1485(3) 0.079(3) Uani 1 1 d .
H17A H 1.0291 0.6412 0.1362 0.119 Uiso 1 1 calc R
H17B H 0.9548 0.6393 0.1761 0.119 Uiso 1 1 calc R
H17C H 0.9036 0.6977 0.1425 0.119 Uiso 1 1 calc R
B3 B 1.0089(7) 0.3002(4) 0.0487(2) 0.0338(15) Uani 1 1 d .
H3 H 0.9436 0.3506 0.0376 0.041 Uiso 1 1 calc R
B4 B 0.9556(8) 0.1930(4) 0.0522(2) 0.0409(18) Uani 1 1 d .
H4 H 0.8559 0.1736 0.0433 0.049 Uiso 1 1 calc R
B5 B 1.0366(7) 0.1467(4) 0.0928(2) 0.0372(17) Uani 1 1 d .
H5 H 0.9881 0.0970 0.1102 0.045 Uiso 1 1 calc R
B6 B 1.1384(7) 0.2230(4) 0.1150(2) 0.0331(16) Uani 1 1 d .
H6 H 1.1570 0.2234 0.1465 0.040 Uiso 1 1 calc R
B7 B 1.1813(7) 0.3016(4) 0.0402(2) 0.0395(17) Uani 1 1 d .
H7 H 1.2287 0.3529 0.0236 0.047 Uiso 1 1 calc R
B8 B 1.0793(7) 0.2236(5) 0.0180(2) 0.0435(19) Uani 1 1 d .
H8 H 1.0609 0.2236 -0.0134 0.052 Uiso 1 1 calc R
B9 B 1.0957(7) 0.1269(5) 0.0453(3) 0.0429(19) Uani 1 1 d .
H9 H 1.0875 0.0641 0.0315 0.051 Uiso 1 1 calc R
B10 B 1.2073(7) 0.1468(4) 0.0840(2) 0.0391(17) Uani 1 1 d .
H10 H 1.2722 0.0966 0.0953 0.047 Uiso 1 1 calc R
B11 B 1.2600(6) 0.2546(4) 0.0806(2) 0.0368(17) Uani 1 1 d .
H11 H 1.3584 0.2759 0.0898 0.044 Uiso 1 1 calc R
B12 B 1.2347(7) 0.1942(4) 0.0380(2) 0.0426(18) Uani 1 1 d .
H12 H 1.3174 0.1746 0.0194 0.051 Uiso 1 1 calc R

loop_
_atom_site_aniso_label
_atom_site_aniso_U_11
_atom_site_aniso_U_22
_atom_site_aniso_U_33
_atom_site_aniso_U_23
_atom_site_aniso_U_13
_atom_site_aniso_U_12
Ir1 0.03179(17) 0.02878(16) 0.03177(18) -0.00027(10) 0.00030(10) 0.00240(9)
Co1 0.0399(5) 0.0344(4) 0.0280(5) 0.0005(4) 0.0025(4) -0.0021(3)
Co2 0.0392(5) 0.0379(4) 0.0343(6) -0.0019(4) -0.0053(4) -0.0052(3)
S1 0.0294(7) 0.0335(7) 0.0298(9) -0.0015(6) 0.0025(6) -0.0013(6)
S2 0.0329(8) 0.0272(7) 0.0361(10) 0.0016(7) 0.0012(7) -0.0036(5)
C1 0.056(4) 0.042(4) 0.036(4) -0.002(3) -0.007(3) -0.006(3)
O1 0.079(4) 0.068(3) 0.043(3) -0.018(3) 0.003(3) -0.006(3)
C2 0.053(4) 0.051(4) 0.031(4) 0.001(3) 0.006(3) 0.000(3)
O2 0.059(3) 0.107(4) 0.073(5) 0.004(4) 0.033(3) -0.003(3)
C3 0.049(4) 0.046(4) 0.044(5) -0.002(3) -0.004(3) -0.008(3)
O3 0.090(4) 0.057(3) 0.084(5) 0.019(3) -0.017(3) 0.010(3)
C4 0.041(4) 0.058(4) 0.043(5) 0.001(4) -0.004(3) -0.012(3)
O4 0.055(3) 0.089(4) 0.074(4) 0.003(3) -0.023(3) 0.018(3)
C5 0.076(5) 0.056(4) 0.050(5) 0.000(4) -0.018(4) -0.019(4)
O5 0.139(6) 0.062(4) 0.122(7) -0.008(4) -0.054(5) -0.046(4)
C6 0.027(3) 0.035(3) 0.025(3) 0.000(3) -0.001(2) -0.002(2)
C7 0.029(3) 0.028(3) 0.030(4) 0.004(3) 0.004(2) -0.001(2)
C8 0.047(4) 0.041(3) 0.052(5) 0.002(3) 0.010(3) 0.018(3)
C9 0.034(4) 0.037(3) 0.076(6) 0.014(4) 0.004(3) 0.009(3)
C10 0.055(4) 0.046(4) 0.043(5) -0.003(3) -0.017(3) 0.023(3)
C11 0.042(4) 0.044(3) 0.046(5) 0.013(3) 0.006(3) 0.014(3)
C12 0.048(4) 0.031(3) 0.054(5) 0.003(3) -0.003(3) 0.011(3)
C13 0.099(7) 0.079(5) 0.070(7) -0.006(5) 0.028(5) 0.045(5)
C14 0.038(5) 0.069(6) 0.175(13) 0.038(6) 0.002(6) 0.003(4)
C15 0.103(8) 0.101(7) 0.087(8) -0.041(6) -0.062(6) 0.048(6)
C16 0.077(6) 0.099(6) 0.068(7) 0.042(6) 0.022(5) 0.029(5)
C17 0.079(6) 0.042(4) 0.118(9) -0.019(5) -0.015(6) -0.002(4)
B3 0.039(4) 0.037(3) 0.025(4) 0.002(3) -0.004(3) 0.005(3)
B4 0.044(4) 0.039(4) 0.040(5) -0.010(4) -0.005(3) -0.004(3)
B5 0.044(4) 0.027(3) 0.040(5) -0.001(3) 0.004(3) 0.003(3)
B6 0.039(4) 0.032(3) 0.028(4) 0.003(3) -0.003(3) -0.002(3)
B7 0.046(4) 0.044(4) 0.029(4) 0.005(3) 0.008(3) 0.006(3)
B8 0.051(4) 0.048(4) 0.032(5) -0.004(4) 0.005(3) 0.006(3)
B9 0.050(4) 0.034(4) 0.044(5) -0.013(4) 0.005(4) 0.001(3)
B10 0.041(4) 0.040(4) 0.037(5) -0.002(3) -0.001(3) 0.007(3)
B11 0.025(3) 0.044(4) 0.041(5) 0.004(3) 0.001(3) 0.002(3)
B12 0.045(4) 0.044(4) 0.039(5) -0.006(4) 0.012(3) 0.005(3)

loop_
_atom_type_symbol
_atom_type_description
_atom_type_scat_dispersion_real
_atom_type_scat_dispersion_imag
_atom_type_scat_source
C C 0.0033 0.0016 'International Tables Vol C Tables 4.2.6.8 and 6.1.1.4'
H H 0.0000 0.0000 'International Tables Vol C Tables 4.2.6.8 and 6.1.1.4'
B B 0.0013 0.0007 'International Tables Vol C Tables 4.2.6.8 and 6.1.1.4'
O O 0.0106 0.0060 'International Tables Vol C Tables 4.2.6.8 and 6.1.1.4'
S S 0.1246 0.1234 'International Tables Vol C Tables 4.2.6.8 and 6.1.1.4'
Co Co 0.3494 0.9721 'International Tables Vol C Tables 4.2.6.8 and 6.1.1.4'
Ir Ir -1.4442 7.9887 'International Tables Vol C Tables 4.2.6.8 and 6.1.1.4'

loop_
_geom_angle_atom_site_label_1
_geom_angle_atom_site_label_2
_geom_angle_atom_site_label_3
_geom_angle
C9 Ir1 C10 38.5(3)
C9 Ir1 C11 63.0(2)
C10 Ir1 C11 37.2(3)
C9 Ir1 C12 62.5(3)
C10 Ir1 C12 62.0(3)
C11 Ir1 C12 36.7(2)
C9 Ir1 C8 37.7(3)
C10 Ir1 C8 63.0(3)
C11 Ir1 C8 62.2(3)
C12 Ir1 C8 37.1(3)
C9 Ir1 S1 97.78(18)
C10 Ir1 S1 102.47(18)
C11 Ir1 S1 135.4(2)
C12 Ir1 S1 160.2(2)
C8 Ir1 S1 126.58(18)
C9 Ir1 S2 159.5(2)
C10 Ir1 S2 121.4(2)
C11 Ir1 S2 98.18(18)
C12 Ir1 S2 108.0(2)
C8 Ir1 S2 142.30(18)
S1 Ir1 S2 90.41(5)
C9 Ir1 Co1 105.81(18)
C10 Ir1 Co1 139.4(2)
C11 Ir1 Co1 163.51(19)
C12 Ir1 Co1 128.4(2)
C8 Ir1 Co1 101.43(19)
S1 Ir1 Co1 54.83(5)
S2 Ir1 Co1 94.27(4)
C9 Ir1 Co2 143.2(2)
C10 Ir1 Co2 162.18(18)
C11 Ir1 Co2 125.21(19)
C12 Ir1 Co2 101.9(2)
C8 Ir1 Co2 109.5(2)
S1 Ir1 Co2 94.86(4)
S2 Ir1 Co2 53.55(5)
Co1 Ir1 Co2 55.85(3)
C3 Co1 C2 95.6(3)
C3 Co1 C1 98.2(3)
C2 Co1 C1 100.4(3)
C3 Co1 S1 112.5(2)
C2 Co1 S1 97.0(2)
C1 Co1 S1 142.8(2)
C3 Co1 Co2 103.4(2)
C2 Co1 Co2 146.3(2)
C1 Co1 Co2 49.9(2)
S1 Co1 Co2 100.82(5)
C3 Co1 Ir1 155.9(2)
C2 Co1 Ir1 106.5(2)
C1 Co1 Ir1 87.4(2)
S1 Co1 Ir1 56.04(5)
Co2 Co1 Ir1 62.65(3)
C4 Co2 C5 96.6(3)
C4 Co2 C1 101.7(3)
C5 Co2 C1 97.6(3)
C4 Co2 S2 107.6(2)
C5 Co2 S2 102.2(3)
C1 Co2 S2 142.2(2)
C4 Co2 Co1 100.9(2)
C5 Co2 Co1 145.6(3)
C1 Co2 Co1 50.02(19)
S2 Co2 Co1 100.41(5)
C4 Co2 Ir1 148.6(2)
C5 Co2 Ir1 112.4(2)
C1 Co2 Ir1 86.7(2)
S2 Co2 Ir1 56.09(4)
Co1 Co2 Ir1 61.50(3)
C6 S1 Co1 115.67(19)
C6 S1 Ir1 105.80(18)
Co1 S1 Ir1 69.13(5)
C7 S2 Co2 115.1(2)
C7 S2 Ir1 106.00(18)
Co2 S2 Ir1 70.36(5)
O1 C1 Co2 140.4(6)
O1 C1 Co1 139.5(6)
Co2 C1 Co1 80.1(3)
O2 C2 Co1 178.3(7)
O3 C3 Co1 178.1(7)
O4 C4 Co2 177.2(7)
O5 C5 Co2 176.7(8)
C7 C6 B5 111.2(4)
C7 C6 B6 62.1(3)
B5 C6 B6 61.9(4)
C7 C6 B4 111.2(5)
B5 C6 B4 62.6(4)
B6 C6 B4 114.0(5)
C7 C6 B3 61.6(4)
B5 C6 B3 113.3(5)
B6 C6 B3 114.5(4)
B4 C6 B3 61.7(4)
C7 C6 S1 117.5(4)
B5 C6 S1 122.4(4)
B6 C6 S1 118.0(4)
B4 C6 S1 120.4(4)
B3 C6 S1 115.9(4)
C6 C7 B11 111.2(4)
C6 C7 B7 111.5(5)
B11 C7 B7 62.1(4)
C6 C7 B3 62.0(4)
B11 C7 B3 113.3(5)
B7 C7 B3 62.0(4)
C6 C7 B6 61.3(3)
B11 C7 B6 62.5(4)
B7 C7 B6 113.9(4)
B3 C7 B6 114.2(4)
C6 C7 S2 116.7(4)
B11 C7 S2 124.4(4)
B7 C7 S2 119.3(4)
B3 C7 S2 113.0(4)
B6 C7 S2 120.4(4)
C12 C8 C9 107.0(7)
C12 C8 C13 126.1(7)
C9 C8 C13 126.6(7)
C12 C8 Ir1 70.9(4)
C9 C8 Ir1 69.5(3)
C13 C8 Ir1 129.9(5)
C8 C9 C10 107.5(6)
C8 C9 C14 126.9(8)
C10 C9 C14 125.0(8)
C8 C9 Ir1 72.9(4)
C10 C9 Ir1 71.4(4)
C14 C9 Ir1 128.1(5)
C11 C10 C9 107.4(6)
C11 C10 C15 127.4(8)
C9 C10 C15 125.0(8)
C11 C10 Ir1 72.0(4)
C9 C10 Ir1 70.2(4)
C15 C10 Ir1 126.9(5)
C12 C11 C10 108.4(6)
C12 C11 C16 125.7(7)
C10 C11 C16 125.7(8)
C12 C11 Ir1 71.6(4)
C10 C11 Ir1 70.9(4)
C16 C11 Ir1 127.0(5)
C11 C12 C8 109.6(6)
C11 C12 C17 124.7(8)
C8 C12 C17 125.0(8)
C11 C12 Ir1 71.6(4)
C8 C12 Ir1 72.0(3)
C17 C12 Ir1 130.4(5)
C7 B3 C6 56.3(3)
C7 B3 B8 105.4(5)
C6 B3 B8 105.5(5)
C7 B3 B7 58.8(4)
C6 B3 B7 104.4(4)
B8 B3 B7 60.5(4)
C7 B3 B4 104.7(5)
C6 B3 B4 59.0(4)
B8 B3 B4 60.8(4)
B7 B3 B4 108.9(5)
C6 B4 B3 59.3(4)
C6 B4 B9 104.3(5)
B3 B4 B9 107.7(5)
C6 B4 B5 58.0(4)
B3 B4 B5 107.6(5)
B9 B4 B5 59.7(4)
C6 B4 B8 104.4(5)
B3 B4 B8 59.0(4)
B9 B4 B8 60.5(4)
B5 B4 B8 107.7(5)
C6 B5 B10 105.2(4)
C6 B5 B6 59.5(4)
B10 B5 B6 59.7(4)
C6 B5 B9 105.7(5)
B10 B5 B9 60.5(4)
B6 B5 B9 108.9(5)
C6 B5 B4 59.5(4)
B10 B5 B4 108.5(5)
B6 B5 B4 109.5(5)
B9 B5 B4 60.0(4)
C6 B6 C7 56.6(3)
C6 B6 B10 104.8(5)
C7 B6 B10 104.7(5)
C6 B6 B5 58.5(4)
C7 B6 B5 104.0(5)
B10 B6 B5 60.1(4)
C6 B6 B11 103.7(5)
C7 B6 B11 58.0(4)
B10 B6 B11 60.6(4)
B5 B6 B11 107.9(5)
C7 B7 B11 58.5(4)
C7 B7 B3 59.3(4)
B11 B7 B3 108.1(5)
C7 B7 B12 104.3(5)
B11 B7 B12 59.9(4)
B3 B7 B12 107.2(5)
C7 B7 B8 104.7(5)
B11 B7 B8 108.2(5)
B3 B7 B8 59.2(4)
B12 B7 B8 60.1(4)
B3 B8 B7 60.3(4)
B3 B8 B12 107.9(6)
B7 B8 B12 59.9(4)
B3 B8 B4 60.2(4)
B7 B8 B4 108.2(5)
B12 B8 B4 107.4(6)
B3 B8 B9 107.8(6)
B7 B8 B9 107.9(6)
B12 B8 B9 59.8(4)
B4 B8 B9 59.5(4)
B5 B9 B4 60.2(4)
B5 B9 B10 59.4(4)
B4 B9 B10 107.8(5)
B5 B9 B12 107.1(5)
B4 B9 B12 107.7(5)
B10 B9 B12 59.8(4)
B5 B9 B8 107.6(5)
B4 B9 B8 60.0(4)
B10 B9 B8 107.5(5)
B12 B9 B8 59.7(4)
B6 B10 B5 60.2(4)
B6 B10 B12 108.7(5)
B5 B10 B12 108.0(5)
B6 B10 B9 108.9(5)
B5 B10 B9 60.1(4)
B12 B10 B9 60.2(4)
B6 B10 B11 60.6(4)
B5 B10 B11 107.9(4)
B12 B10 B11 59.6(4)
B9 B10 B11 108.0(5)
C7 B11 B7 59.4(4)
C7 B11 B12 105.3(5)
B7 B11 B12 60.4(4)
C7 B11 B10 104.5(4)
B7 B11 B10 108.4(5)
B12 B11 B10 60.0(4)
C7 B11 B6 59.5(4)
B7 B11 B6 109.2(5)
B12 B11 B6 107.6(5)
B10 B11 B6 58.9(4)
B11 B12 B10 60.4(4)
B11 B12 B7 59.8(4)
B10 B12 B7 108.3(5)
B11 B12 B8 108.0(5)
B10 B12 B8 108.4(5)
B7 B12 B8 60.0(4)
B11 B12 B9 108.5(5)
B10 B12 B9 60.0(4)
B7 B12 B9 108.6(5)
B8 B12 B9 60.6(4)

loop_
_geom_bond_atom_site_label_1
_geom_bond_atom_site_label_2
_geom_bond_distance
Ir1 C9 2.196(6)
Ir1 C10 2.212(6)
Ir1 C11 2.226(6)
Ir1 C12 2.226(6)
Ir1 C8 2.241(6)
Ir1 S1 2.3050(16)
Ir1 S2 2.3127(16)
Ir1 Co1 2.5967(11)
Ir1 Co2 2.6244(11)
Co1 C3 1.781(7)
Co1 C2 1.790(7)
Co1 C1 1.902(7)
Co1 S1 2.2717(19)
Co1 Co2 2.4452(12)
Co2 C4 1.790(7)
Co2 C5 1.819(7)
Co2 C1 1.900(7)
Co2 S2 2.241(2)
S1 C6 1.798(6)
S2 C7 1.807(6)
C1 O1 1.171(8)
C2 O2 1.131(8)
C3 O3 1.131(8)
C4 O4 1.124(8)
C5 O5 1.117(8)
C6 C7 1.634(7)
C6 B5 1.701(8)
C6 B6 1.718(9)
C6 B4 1.728(9)
C6 B3 1.734(9)
C7 B11 1.704(8)
C7 B7 1.719(9)
C7 B3 1.728(9)
C7 B6 1.732(8)
C8 C12 1.420(10)
C8 C9 1.433(10)
C8 C13 1.478(11)
C9 C10 1.453(10)
C9 C14 1.495(11)
C10 C11 1.414(10)
C10 C15 1.493(10)
C11 C12 1.403(10)
C11 C16 1.494(11)
C12 C17 1.500(10)
B3 B8 1.755(10)
B3 B7 1.774(10)
B3 B4 1.776(9)
B4 B9 1.778(10)
B4 B5 1.781(11)
B4 B8 1.787(11)
B5 B10 1.759(10)
B5 B6 1.759(10)
B5 B9 1.772(11)
B6 B10 1.752(10)
B6 B11 1.783(10)
B7 B11 1.766(10)
B7 B12 1.776(9)
B7 B8 1.778(11)
B8 B12 1.780(11)
B8 B9 1.796(11)
B9 B10 1.778(11)
B9 B12 1.782(10)
B10 B12 1.774(11)
B10 B11 1.783(10)
B11 B12 1.768(11)
